data_7244329
loop_
_publ_author_name
'Reyes-Bravo, Enrique'
'Gnecco, Dino'
'Ju\'arez, Jorge R.'
'Orea, Mar\'ia L.'
'Bern\`es, Sylvain'
'Aparicio, David M.'
'Ter\'an, Joel L.'

_publ_section_title
;
 Diastereoselective synthesis of new zwitterionic bicyclic lactams,
 scaffolds for construction of 2-substituted-4-hydroxy piperidine and its
 pipecolic acid derivatives
;
_journal_issue 7
_journal_name_full 'RSC Advances'
_journal_page_first 4187
_journal_page_last 4190
_journal_paper_doi 10.1039/D1RA09298G
_journal_volume 12
_journal_year 2022
_chemical_absolute_configuration ad
_chemical_formula_moiety 'C15 H17 N O3 S'
_chemical_formula_sum 'C15 H17 N O3 S'
_chemical_formula_weight 291.35
_space_group_crystal_system triclinic
_space_group_IT_number 1
_space_group_name_Hall 'P 1'
_space_group_name_H-M_alt 'P 1'
_atom_sites_solution_hydrogens geom
_audit_creation_date 2018-04-18
_audit_creation_method SHELXL-2018/1
_audit_update_record
;
2021-11-30 deposited with the CCDC.	2022-01-21 downloaded from the CCDC.
;
_cell_angle_alpha 99.389(7)
_cell_angle_beta 90.433(6)
_cell_angle_gamma 89.796(7)
_cell_formula_units_Z 2
_cell_length_a 6.0976(4)
_cell_length_b 9.5728(8)
_cell_length_c 12.3463(10)
_cell_measurement_reflns_used 10706
_cell_measurement_temperature 243(1)
_cell_measurement_theta_max 26.73
_cell_measurement_theta_min 2.64
_cell_volume 710.99(10)
_computing_cell_refinement X-AREA
_computing_data_collection 'X-AREA (Stoe & Cie, 2015)'
_computing_data_reduction X-AREA
_computing_molecular_graphics 'XP in SHELXTL-Plus (Sheldrick, 2008) and Mercury (Macrae et al., 2008)'
_computing_publication_material 'PublCif (Westrip, 2010)'
_computing_structure_refinement 'SHELXL-2018/1 (Sheldrick, 2018)'
_computing_structure_solution 'SHELXT-2014/5 (Sheldrick, 2015a)'
_diffrn_ambient_environment air
_diffrn_ambient_temperature 243(1)
_diffrn_detector 'Reverse-biased silicon diode array'
_diffrn_detector_area_resol_mean 5.81
_diffrn_detector_type 'Dectris Pilatus 100K R'
_diffrn_measured_fraction_theta_full 0.997
_diffrn_measured_fraction_theta_max 0.997
_diffrn_measurement_details
;
1375 frames, 115 s/frame, 1 deg./frame, detector distance = 40 mm
;
_diffrn_measurement_device 'four-circle diffractometer'
_diffrn_measurement_device_type 'Stoe Stadivari'
_diffrn_measurement_method '\w scans'
_diffrn_measurement_specimen_support 'Mitegen 50um'
_diffrn_radiation_collimation '0.6 mm diameter'
_diffrn_radiation_monochromator 'Graded multilayer mirror'
_diffrn_radiation_polarisn_norm -90
_diffrn_radiation_probe x-ray
_diffrn_radiation_type AgK\a
_diffrn_radiation_wavelength 0.56083
_diffrn_reflns_av_R_equivalents 0.0835
_diffrn_reflns_av_unetI/netI 0.1109
_diffrn_reflns_Laue_measured_fraction_full 0.997
_diffrn_reflns_Laue_measured_fraction_max 0.997
_diffrn_reflns_limit_h_max 7
_diffrn_reflns_limit_h_min -7
_diffrn_reflns_limit_k_max 11
_diffrn_reflns_limit_k_min -11
_diffrn_reflns_limit_l_max 15
_diffrn_reflns_limit_l_min -15
_diffrn_reflns_number 17365
_diffrn_reflns_point_group_measured_fraction_full 0.890
_diffrn_reflns_point_group_measured_fraction_max 0.891
_diffrn_reflns_theta_full 19.664
_diffrn_reflns_theta_max 19.999
_diffrn_reflns_theta_min 2.636
_diffrn_source 'Sealed X-ray tube'
_diffrn_source_current 0.600
_diffrn_source_power 0.039
_diffrn_source_type 'Axo Astix-f Microfocus source'
_diffrn_source_voltage 65
_exptl_absorpt_coefficient_mu 0.128
_exptl_absorpt_correction_T_max 1.0000
_exptl_absorpt_correction_T_min 0.5109
_exptl_absorpt_correction_type multi-scan
_exptl_absorpt_process_details 'X-Area (Stoe & Cie, 2015)'
_exptl_crystal_colour colourless
_exptl_crystal_density_diffrn 1.361
_exptl_crystal_description prism
_exptl_crystal_F_000 308
_exptl_crystal_size_max 0.400
_exptl_crystal_size_mid 0.150
_exptl_crystal_size_min 0.050
_refine_diff_density_max 0.332
_refine_diff_density_min -0.202
_refine_diff_density_rms 0.045
_refine_ls_abs_structure_details
;
 Flack x determined using 782 quotients [(I+)-(I-)]/[(I+)+(I-)]
 (Parsons, Flack and Wagner, Acta Cryst. B69 (2013) 249-259).
;
_refine_ls_abs_structure_Flack 0.20(16)
_refine_ls_extinction_method none
_refine_ls_goodness_of_fit_ref 0.901
_refine_ls_hydrogen_treatment constr
_refine_ls_matrix_type full
_refine_ls_number_constraints 0
_refine_ls_number_parameters 375
_refine_ls_number_reflns 4804
_refine_ls_number_restraints 3
_refine_ls_restrained_S_all 0.900
_refine_ls_R_factor_all 0.1036
_refine_ls_R_factor_gt 0.0532
_refine_ls_shift/su_max 0.000
_refine_ls_shift/su_mean 0.000
_refine_ls_structure_factor_coef Fsqd
_refine_ls_weighting_details 'w=1/[\s^2^(Fo^2^)+(0.0511P)^2^] where P=(Fo^2^+2Fc^2^)/3'
_refine_ls_weighting_scheme calc
_refine_ls_wR_factor_gt 0.1105
_refine_ls_wR_factor_ref 0.1234
_reflns_Friedel_coverage 0.787
_reflns_Friedel_fraction_full 0.783
_reflns_Friedel_fraction_max 0.785
_reflns_number_gt 2713
_reflns_number_total 4804
_reflns_threshold_expression 'I > 2\s(I)'
_cod_data_source_file d1ra09298g2.cif
_cod_data_source_block 22ab
_cod_database_code 7244329
_shelx_shelxl_version_number 2018/1
_shelx_estimated_absorpt_t_min 0.951
_shelx_estimated_absorpt_t_max 0.994

loop_
_space_group_symop_operation_xyz
'x, y, z'

loop_
_atom_site_label
_atom_site_type_symbol
_atom_site_fract_x
_atom_site_fract_y
_atom_site_fract_z
_atom_site_U_iso_or_equiv
_atom_site_adp_type
_atom_site_occupancy
_atom_site_site_symmetry_order
_atom_site_calc_flag
_atom_site_refinement_flags_posn
_atom_site_refinement_flags_adp
_atom_site_refinement_flags_occupancy
_atom_site_disorder_assembly
_atom_site_disorder_group
S1 S 0.2728(3) 0.0994(2) 0.49990(16) 0.0589(6) Uani 1 1 d . . . . .
O1 O -0.2041(10) 0.1155(7) 0.9067(5) 0.094(2) Uani 1 1 d . . . . .
O2 O -0.1218(7) 0.2781(5) 0.5896(4) 0.0491(12) Uani 1 1 d . . . . .
O3 O 0.3854(10) -0.0611(6) 0.6757(5) 0.0852(19) Uani 1 1 d . . . . .
C2 C -0.3647(15) 0.2057(10) 0.8955(7) 0.076(3) Uani 1 1 d . . . . .
H2A H -0.365769 0.281447 0.959287 0.091 Uiso 1 1 calc R U . . .
H2B H -0.505724 0.156396 0.892495 0.091 Uiso 1 1 calc R U . . .
C3 C -0.3357(11) 0.2706(7) 0.7898(6) 0.0453(17) Uani 1 1 d . . . . .
H3A H -0.452370 0.236147 0.735966 0.054 Uiso 1 1 calc R U . . .
N4 N -0.1270(9) 0.2053(7) 0.7545(5) 0.0544(17) Uani 1 1 d . . . . .
C5 C -0.0443(10) 0.2021(7) 0.6509(6) 0.0413(16) Uani 1 1 d . . . . .
C6 C 0.1372(11) 0.1071(8) 0.6239(6) 0.0437(18) Uani 1 1 d . . . . .
C7 C 0.2211(13) 0.0152(8) 0.6943(6) 0.058(2) Uani 1 1 d . . . . .
C8 C 0.0919(17) 0.0164(10) 0.7994(7) 0.086(3) Uani 1 1 d . . . . .
H8A H -0.014677 -0.061038 0.786715 0.104 Uiso 0.55(3) 1 calc R U P A 1
H8B H 0.193701 -0.003968 0.856655 0.104 Uiso 0.55(3) 1 calc R U P A 1
H8C H 0.094497 -0.079553 0.817469 0.104 Uiso 0.45(3) 1 calc R U P A 2
H8D H 0.168253 0.078167 0.858863 0.104 Uiso 0.45(3) 1 calc R U P A 2
C8AA C -0.021(4) 0.142(3) 0.8398(17) 0.071(9) Uani 0.55(3) 1 d . . P A 1
H8AA H 0.079782 0.210981 0.882692 0.085 Uiso 0.55(3) 1 calc R U P A 1
C8AB C -0.123(3) 0.060(2) 0.7980(16) 0.035(6) Uani 0.45(3) 1 d . . P A 2
H8AB H -0.220452 -0.011976 0.756010 0.043 Uiso 0.45(3) 1 calc R U P A 2
C9 C -0.3335(10) 0.4299(7) 0.8115(5) 0.0390(16) Uani 1 1 d . . . . .
C10 C -0.5180(12) 0.5033(9) 0.7833(6) 0.0552(19) Uani 1 1 d . . . . .
H10A H -0.636568 0.451789 0.747987 0.066 Uiso 1 1 calc R U . . .
C11 C -0.5314(17) 0.6457(11) 0.8051(8) 0.073(3) Uani 1 1 d . . . . .
H11A H -0.657280 0.692437 0.784649 0.087 Uiso 1 1 calc R U . . .
C12 C -0.362(2) 0.7213(11) 0.8568(9) 0.090(3) Uani 1 1 d . . . . .
H12A H -0.371240 0.820574 0.872623 0.108 Uiso 1 1 calc R U . . .
C13 C -0.1789(18) 0.6555(12) 0.8858(7) 0.075(3) Uani 1 1 d . . . . .
H13A H -0.062482 0.709312 0.921004 0.090 Uiso 1 1 calc R U . . .
C14 C -0.1619(12) 0.5077(10) 0.8636(6) 0.058(2) Uani 1 1 d . . . . .
H14A H -0.035073 0.461999 0.884025 0.070 Uiso 1 1 calc R U . . .
C15 C 0.0703(15) 0.0741(9) 0.3927(7) 0.074(3) Uani 1 1 d . . . . .
H15A H 0.013375 -0.021532 0.384799 0.110 Uiso 1 1 calc R U . . .
H15B H 0.136398 0.088851 0.324290 0.110 Uiso 1 1 calc R U . . .
H15C H -0.048416 0.141280 0.411091 0.110 Uiso 1 1 calc R U . . .
C16 C 0.3625(13) 0.2772(9) 0.4911(7) 0.069(2) Uani 1 1 d . . . . .
H16A H 0.432323 0.318487 0.559672 0.104 Uiso 1 1 calc R U . . .
H16B H 0.236884 0.334414 0.477284 0.104 Uiso 1 1 calc R U . . .
H16C H 0.466318 0.274052 0.431598 0.104 Uiso 1 1 calc R U . . .
S21 S 0.7602(3) 0.5936(2) 0.48196(16) 0.0575(6) Uani 1 1 d . . . . .
O21 O 1.2533(10) 0.4325(6) 0.0799(4) 0.0708(16) Uani 1 1 d . . . . .
O22 O 1.1493(7) 0.7380(5) 0.3913(4) 0.0496(12) Uani 1 1 d . . . . .
O23 O 0.6543(10) 0.3577(7) 0.3060(5) 0.0851(19) Uani 1 1 d . . . . .
C22 C 1.4067(16) 0.5402(9) 0.0848(8) 0.084(3) Uani 1 1 d . . . . .
H22A H 1.388079 0.589418 0.021649 0.101 Uiso 1 1 calc R U . . .
H22B H 1.555400 0.500718 0.082985 0.101 Uiso 1 1 calc R U . . .
C23 C 1.3717(11) 0.6445(7) 0.1927(6) 0.0487(18) Uani 1 1 d . . . . .
H23A H 1.494294 0.637465 0.244625 0.058 Uiso 1 1 calc R U . . .
N24 N 1.1702(9) 0.5867(6) 0.2318(5) 0.0515(17) Uani 1 1 d . . . . .
C25 C 1.0795(10) 0.6302(7) 0.3329(5) 0.0397(16) Uani 1 1 d . . . . .
C26 C 0.9001(11) 0.5466(7) 0.3591(6) 0.0415(17) Uani 1 1 d . . . . .
C27 C 0.8174(12) 0.4251(8) 0.2897(6) 0.0542(19) Uani 1 1 d . . . . .
C28 C 0.9452(16) 0.3821(10) 0.1842(7) 0.081(3) Uani 1 1 d . . . . .
H28A H 0.966079 0.279183 0.173667 0.097 Uiso 1 1 calc R U . . .
H28B H 0.853460 0.402717 0.123193 0.097 Uiso 1 1 calc R U . . .
C28A C 1.141(2) 0.4413(11) 0.1758(10) 0.118(5) Uani 1 1 d . . . . .
H28C H 1.236701 0.387268 0.219450 0.142 Uiso 1 1 calc R U . . .
C29 C 1.3481(11) 0.7941(7) 0.1715(5) 0.0469(18) Uani 1 1 d . . . . .
C30 C 1.5290(13) 0.8839(9) 0.1934(7) 0.068(2) Uani 1 1 d . . . . .
H30A H 1.655978 0.854286 0.226951 0.081 Uiso 1 1 calc R U . . .
C31 C 1.517(2) 1.0185(13) 0.1642(11) 0.105(4) Uani 1 1 d . . . . .
H31A H 1.636754 1.080139 0.178141 0.126 Uiso 1 1 calc R U . . .
C32 C 1.333(3) 1.0616(12) 0.1160(10) 0.110(5) Uani 1 1 d . . . . .
H32A H 1.327379 1.151840 0.095361 0.132 Uiso 1 1 calc R U . . .
C33 C 1.158(2) 0.9740(13) 0.0977(7) 0.088(3) Uani 1 1 d . . . . .
H33A H 1.030648 1.004481 0.065147 0.106 Uiso 1 1 calc R U . . .
C34 C 1.1647(12) 0.8422(8) 0.1259(6) 0.056(2) Uani 1 1 d . . . . .
H34A H 1.040548 0.783577 0.113633 0.067 Uiso 1 1 calc R U . . .
C35 C 0.6701(13) 0.7725(8) 0.4871(7) 0.069(2) Uani 1 1 d . . . . .
H35A H 0.541035 0.774350 0.440926 0.103 Uiso 1 1 calc R U . . .
H35B H 0.785934 0.827500 0.461039 0.103 Uiso 1 1 calc R U . . .
H35C H 0.634331 0.812830 0.562178 0.103 Uiso 1 1 calc R U . . .
C36 C 0.9618(14) 0.6159(9) 0.5880(6) 0.070(2) Uani 1 1 d . . . . .
H36A H 1.027229 0.524892 0.593887 0.104 Uiso 1 1 calc R U . . .
H36B H 0.893677 0.654987 0.657141 0.104 Uiso 1 1 calc R U . . .
H36C H 1.074571 0.679977 0.570946 0.104 Uiso 1 1 calc R U . . .

loop_
_atom_site_aniso_label
_atom_site_aniso_U_11
_atom_site_aniso_U_22
_atom_site_aniso_U_33
_atom_site_aniso_U_23
_atom_site_aniso_U_13
_atom_site_aniso_U_12
S1 0.0720(12) 0.0639(13) 0.0456(13) 0.0226(10) 0.0267(10) 0.0261(10)
O1 0.099(4) 0.140(6) 0.055(4) 0.054(4) 0.041(3) 0.057(4)
O2 0.055(3) 0.053(3) 0.042(3) 0.018(3) 0.011(2) 0.013(2)
O3 0.105(4) 0.090(5) 0.066(4) 0.028(3) 0.032(3) 0.058(4)
C2 0.086(6) 0.081(7) 0.070(6) 0.037(5) 0.040(5) 0.030(5)
C3 0.043(3) 0.049(5) 0.044(4) 0.006(3) 0.011(3) 0.003(3)
N4 0.063(4) 0.069(4) 0.036(3) 0.025(3) 0.019(3) 0.031(3)
C5 0.049(4) 0.041(4) 0.037(4) 0.015(3) 0.010(3) 0.004(3)
C6 0.054(4) 0.047(4) 0.032(4) 0.011(3) 0.012(3) 0.013(3)
C7 0.075(5) 0.051(5) 0.051(5) 0.017(4) 0.014(4) 0.010(4)
C8 0.127(8) 0.086(7) 0.055(5) 0.038(5) 0.042(5) 0.052(6)
C8AA 0.076(14) 0.095(19) 0.045(11) 0.021(12) 0.021(10) 0.035(13)
C8AB 0.053(11) 0.030(11) 0.027(10) 0.017(8) 0.008(8) 0.009(8)
C9 0.041(4) 0.045(4) 0.032(4) 0.007(3) 0.012(3) 0.005(3)
C10 0.061(5) 0.050(5) 0.055(5) 0.012(4) -0.002(4) 0.007(4)
C11 0.084(6) 0.067(7) 0.068(6) 0.014(5) 0.016(5) 0.016(6)
C12 0.142(10) 0.058(7) 0.072(7) 0.015(6) 0.052(7) 0.002(7)
C13 0.098(7) 0.089(8) 0.035(5) -0.003(5) 0.000(5) -0.035(6)
C14 0.055(4) 0.081(6) 0.043(5) 0.019(4) 0.006(4) -0.003(4)
C15 0.119(8) 0.061(6) 0.042(5) 0.011(4) 0.008(5) 0.010(5)
C16 0.069(5) 0.084(6) 0.061(5) 0.032(5) 0.011(4) -0.015(4)
S21 0.0635(11) 0.0588(13) 0.0472(13) -0.0018(10) 0.0253(10) -0.0138(10)
O21 0.101(4) 0.060(4) 0.045(3) -0.011(3) 0.033(3) -0.009(3)
O22 0.056(3) 0.049(3) 0.040(3) -0.002(2) 0.011(2) -0.006(2)
O23 0.095(4) 0.091(5) 0.062(4) -0.010(3) 0.027(3) -0.043(4)
C22 0.094(6) 0.068(6) 0.083(7) -0.011(5) 0.059(6) -0.010(5)
C23 0.053(4) 0.040(4) 0.054(5) 0.008(3) 0.018(3) 0.010(3)
N24 0.062(4) 0.036(4) 0.053(4) -0.004(3) 0.025(3) -0.015(3)
C25 0.045(4) 0.037(4) 0.035(4) -0.002(3) 0.010(3) 0.005(3)
C26 0.055(4) 0.033(4) 0.034(4) -0.002(3) 0.015(3) -0.004(3)
C27 0.067(5) 0.043(5) 0.052(5) 0.004(4) 0.010(4) -0.009(4)
C28 0.101(6) 0.069(6) 0.062(6) -0.023(5) 0.034(5) -0.032(5)
C28A 0.156(11) 0.067(7) 0.113(9) -0.043(6) 0.089(8) -0.046(7)
C29 0.060(4) 0.042(4) 0.037(4) -0.001(3) 0.019(3) -0.004(4)
C30 0.071(5) 0.057(6) 0.073(6) 0.004(4) 0.016(4) -0.014(4)
C31 0.128(10) 0.067(9) 0.119(11) 0.005(7) 0.068(8) -0.035(7)
C32 0.197(15) 0.054(7) 0.089(9) 0.032(6) 0.089(10) 0.036(9)
C33 0.131(9) 0.096(9) 0.042(5) 0.024(5) 0.027(6) 0.060(7)
C34 0.065(5) 0.059(6) 0.042(4) 0.005(4) 0.001(4) 0.013(4)
C35 0.071(5) 0.068(6) 0.060(5) -0.011(4) 0.010(4) 0.019(4)
C36 0.094(6) 0.083(7) 0.029(5) 0.001(4) 0.005(4) -0.011(5)

loop_
_atom_type_symbol
_atom_type_description
_atom_type_scat_dispersion_real
_atom_type_scat_dispersion_imag
_atom_type_scat_source
C C 0.0015 0.0009 'International Tables Vol C Tables 4.2.6.8 and 6.1.1.4'
H H 0.0000 0.0000 'International Tables Vol C Tables 4.2.6.8 and 6.1.1.4'
N N 0.0030 0.0019 'International Tables Vol C Tables 4.2.6.8 and 6.1.1.4'
O O 0.0056 0.0036 'International Tables Vol C Tables 4.2.6.8 and 6.1.1.4'
S S 0.0826 0.0763 'International Tables Vol C Tables 4.2.6.8 and 6.1.1.4'

loop_
_geom_angle_atom_site_label_1
_geom_angle_atom_site_label_2
_geom_angle_atom_site_label_3
_geom_angle
_geom_angle_site_symmetry_1
_geom_angle_site_symmetry_3
_geom_angle_publ_flag
C6 S1 C15 107.6(4) . . ?
C6 S1 C16 107.2(4) . . ?
C15 S1 C16 100.4(4) . . ?
C2 O1 C8AA 109.6(9) . . ?
C2 O1 C8AB 107.9(8) . . ?
O1 C2 C3 110.9(6) . . ?
O1 C2 H2A 109.5 . . ?
C3 C2 H2A 109.5 . . ?
O1 C2 H2B 109.5 . . ?
C3 C2 H2B 109.5 . . ?
H2A C2 H2B 108.0 . . ?
N4 C3 C9 114.6(6) . . ?
N4 C3 C2 98.5(6) . . ?
C9 C3 C2 112.7(6) . . ?
N4 C3 H3A 110.1 . . ?
C9 C3 H3A 110.1 . . ?
C2 C3 H3A 110.1 . . ?
C5 N4 C8AA 124.5(7) . . ?
C5 N4 C3 123.4(6) . . ?
C8AA N4 C3 112.1(7) . . ?
C5 N4 C8AB 115.3(8) . . ?
C3 N4 C8AB 105.6(7) . . ?
O2 C5 N4 120.6(6) . . ?
O2 C5 C6 124.5(6) . . ?
N4 C5 C6 114.9(6) . . ?
C7 C6 C5 124.1(6) . . ?
C7 C6 S1 115.2(5) . . ?
C5 C6 S1 120.7(5) . . ?
O3 C7 C6 125.2(7) . . ?
O3 C7 C8 120.2(7) . . ?
C6 C7 C8 114.6(6) . . ?
C8AB C8 C7 116.6(9) . . ?
C8AA C8 C7 116.5(9) . . ?
C8AA C8 H8A 108.2 . . ?
C7 C8 H8A 108.2 . . ?
C8AA C8 H8B 108.2 . . ?
C7 C8 H8B 108.2 . . ?
H8A C8 H8B 107.3 . . ?
C8AB C8 H8C 108.1 . . ?
C7 C8 H8C 108.1 . . ?
C8AB C8 H8D 108.1 . . ?
C7 C8 H8D 108.1 . . ?
H8C C8 H8D 107.3 . . ?
C8 C8AA O1 111(2) . . ?
C8 C8AA N4 113.1(17) . . ?
O1 C8AA N4 102.1(14) . . ?
C8 C8AA H8AA 110.0 . . ?
O1 C8AA H8AA 110.0 . . ?
N4 C8AA H8AA 110.0 . . ?
C8 C8AB O1 112.7(17) . . ?
C8 C8AB N4 107.7(15) . . ?
O1 C8AB N4 95.7(12) . . ?
C8 C8AB H8AB 113.1 . . ?
O1 C8AB H8AB 113.1 . . ?
N4 C8AB H8AB 113.1 . . ?
C14 C9 C10 117.9(7) . . ?
C14 C9 C3 123.1(7) . . ?
C10 C9 C3 118.9(6) . . ?
C11 C10 C9 122.1(8) . . ?
C11 C10 H10A 119.0 . . ?
C9 C10 H10A 119.0 . . ?
C10 C11 C12 119.5(9) . . ?
C10 C11 H11A 120.3 . . ?
C12 C11 H11A 120.3 . . ?
C13 C12 C11 120.8(10) . . ?
C13 C12 H12A 119.6 . . ?
C11 C12 H12A 119.6 . . ?
C12 C13 C14 120.5(9) . . ?
C12 C13 H13A 119.8 . . ?
C14 C13 H13A 119.8 . . ?
C9 C14 C13 119.2(8) . . ?
C9 C14 H14A 120.4 . . ?
C13 C14 H14A 120.4 . . ?
S1 C15 H15A 109.5 . . ?
S1 C15 H15B 109.5 . . ?
H15A C15 H15B 109.5 . . ?
S1 C15 H15C 109.5 . . ?
H15A C15 H15C 109.5 . . ?
H15B C15 H15C 109.5 . . ?
S1 C16 H16A 109.5 . . ?
S1 C16 H16B 109.5 . . ?
H16A C16 H16B 109.5 . . ?
S1 C16 H16C 109.5 . . ?
H16A C16 H16C 109.5 . . ?
H16B C16 H16C 109.5 . . ?
C26 S21 C36 106.6(4) . . ?
C26 S21 C35 107.0(4) . . ?
C36 S21 C35 100.6(4) . . ?
C28A O21 C22 111.5(6) . . ?
O21 C22 C23 108.2(6) . . ?
O21 C22 H22A 110.1 . . ?
C23 C22 H22A 110.1 . . ?
O21 C22 H22B 110.1 . . ?
C23 C22 H22B 110.1 . . ?
H22A C22 H22B 108.4 . . ?
N24 C23 C29 113.7(5) . . ?
N24 C23 C22 100.2(6) . . ?
C29 C23 C22 111.3(6) . . ?
N24 C23 H23A 110.4 . . ?
C29 C23 H23A 110.4 . . ?
C22 C23 H23A 110.4 . . ?
C25 N24 C28A 120.4(6) . . ?
C25 N24 C23 124.7(6) . . ?
C28A N24 C23 109.1(6) . . ?
O22 C25 N24 119.5(6) . . ?
O22 C25 C26 125.3(6) . . ?
N24 C25 C26 115.1(6) . . ?
C27 C26 C25 124.7(6) . . ?
C27 C26 S21 114.9(5) . . ?
C25 C26 S21 120.3(5) . . ?
O23 C27 C26 126.3(7) . . ?
O23 C27 C28 119.2(7) . . ?
C26 C27 C28 114.5(6) . . ?
C28A C28 C27 118.1(7) . . ?
C28A C28 H28A 107.8 . . ?
C27 C28 H28A 107.8 . . ?
C28A C28 H28B 107.8 . . ?
C27 C28 H28B 107.8 . . ?
H28A C28 H28B 107.1 . . ?
C28 C28A O21 123.8(10) . . ?
C28 C28A N24 117.1(8) . . ?
O21 C28A N24 105.6(7) . . ?
C28 C28A H28C 102.3 . . ?
O21 C28A H28C 102.3 . . ?
N24 C28A H28C 102.3 . . ?
C34 C29 C30 119.1(7) . . ?
C34 C29 C23 122.8(7) . . ?
C30 C29 C23 117.9(7) . . ?
C31 C30 C29 118.4(10) . . ?
C31 C30 H30A 120.8 . . ?
C29 C30 H30A 120.8 . . ?
C32 C31 C30 120.9(11) . . ?
C32 C31 H31A 119.6 . . ?
C30 C31 H31A 119.6 . . ?
C33 C32 C31 119.7(10) . . ?
C33 C32 H32A 120.2 . . ?
C31 C32 H32A 120.2 . . ?
C32 C33 C34 120.9(10) . . ?
C32 C33 H33A 119.6 . . ?
C34 C33 H33A 119.6 . . ?
C29 C34 C33 121.0(9) . . ?
C29 C34 H34A 119.5 . . ?
C33 C34 H34A 119.5 . . ?
S21 C35 H35A 109.5 . . ?
S21 C35 H35B 109.5 . . ?
H35A C35 H35B 109.5 . . ?
S21 C35 H35C 109.5 . . ?
H35A C35 H35C 109.5 . . ?
H35B C35 H35C 109.5 . . ?
S21 C36 H36A 109.5 . . ?
S21 C36 H36B 109.5 . . ?
H36A C36 H36B 109.5 . . ?
S21 C36 H36C 109.5 . . ?
H36A C36 H36C 109.5 . . ?
H36B C36 H36C 109.5 . . ?

loop_
_geom_bond_atom_site_label_1
_geom_bond_atom_site_label_2
_geom_bond_distance
_geom_bond_site_symmetry_2
_geom_bond_publ_flag
S1 C6 1.736(7) . ?
S1 C15 1.791(9) . ?
S1 C16 1.810(8) . ?
O1 C2 1.324(9) . ?
O1 C8AA 1.44(2) . ?
O1 C8AB 1.452(19) . ?
O2 C5 1.224(7) . ?
O3 C7 1.239(8) . ?
C2 C3 1.545(10) . ?
C2 H2A 0.9800 . ?
C2 H2B 0.9800 . ?
C3 N4 1.454(8) . ?
C3 C9 1.505(9) . ?
C3 H3A 0.9900 . ?
N4 C5 1.374(8) . ?
N4 C8AA 1.444(17) . ?
N4 C8AB 1.571(17) . ?
C5 C6 1.436(9) . ?
C6 C7 1.425(10) . ?
C7 C8 1.522(10) . ?
C8 C8AB 1.37(2) . ?
C8 C8AA 1.41(2) . ?
C8 H8A 0.9800 . ?
C8 H8B 0.9800 . ?
C8 H8C 0.9800 . ?
C8 H8D 0.9800 . ?
C8AA H8AA 0.9900 . ?
C8AB H8AB 0.9900 . ?
C9 C14 1.379(10) . ?
C9 C10 1.396(10) . ?
C10 C11 1.348(12) . ?
C10 H10A 0.9400 . ?
C11 C12 1.360(14) . ?
C11 H11A 0.9400 . ?
C12 C13 1.352(14) . ?
C12 H12A 0.9400 . ?
C13 C14 1.400(12) . ?
C13 H13A 0.9400 . ?
C14 H14A 0.9400 . ?
C15 H15A 0.9700 . ?
C15 H15B 0.9700 . ?
C15 H15C 0.9700 . ?
C16 H16A 0.9700 . ?
C16 H16B 0.9700 . ?
C16 H16C 0.9700 . ?
S21 C26 1.739(7) . ?
S21 C36 1.777(8) . ?
S21 C35 1.789(8) . ?
O21 C28A 1.362(10) . ?
O21 C22 1.388(9) . ?
O22 C25 1.234(8) . ?
O23 C27 1.223(8) . ?
C22 C23 1.546(10) . ?
C22 H22A 0.9800 . ?
C22 H22B 0.9800 . ?
C23 N24 1.466(9) . ?
C23 C29 1.503(10) . ?
C23 H23A 0.9900 . ?
N24 C25 1.369(8) . ?
N24 C28A 1.461(10) . ?
C25 C26 1.427(9) . ?
C26 C27 1.419(10) . ?
C27 C28 1.520(10) . ?
C28 C28A 1.337(12) . ?
C28 H28A 0.9800 . ?
C28 H28B 0.9800 . ?
C28A H28C 0.9900 . ?
C29 C34 1.361(10) . ?
C29 C30 1.398(10) . ?
C30 C31 1.395(14) . ?
C30 H30A 0.9400 . ?
C31 C32 1.358(18) . ?
C31 H31A 0.9400 . ?
C32 C33 1.353(17) . ?
C32 H32A 0.9400 . ?
C33 C34 1.363(12) . ?
C33 H33A 0.9400 . ?
C34 H34A 0.9400 . ?
C35 H35A 0.9700 . ?
C35 H35B 0.9700 . ?
C35 H35C 0.9700 . ?
C36 H36A 0.9700 . ?
C36 H36B 0.9700 . ?
C36 H36C 0.9700 . ?

loop_
_geom_hbond_atom_site_label_D
_geom_hbond_atom_site_label_H
_geom_hbond_atom_site_label_A
_geom_hbond_distance_DH
_geom_hbond_distance_HA
_geom_hbond_distance_DA
_geom_hbond_angle_DHA
_geom_hbond_site_symmetry_A
_geom_hbond_publ_flag
C8AB^b H8AB^b O3 0.99 2.61 3.47(3) 145.0 1_455 yes
C15 H15A O22 0.97 2.46 3.248(10) 138.6 1_445 yes
C15 H15C O2 0.97 2.42 3.094(9) 126.5 . yes
C16 H16C O23 0.97 2.19 3.103(9) 156.2 . yes
C35 H35A O22 0.97 2.47 3.378(10) 155.3 1_455 yes
C35 H35B O22 0.97 2.48 3.157(9) 126.5 . yes
C35 H35C O3 0.97 2.28 3.131(9) 146.1 1_565 yes
C36 H36A O2 0.97 2.53 3.278(10) 134.3 1_655 yes
C36 H36C O22 0.97 2.42 3.091(9) 125.9 . yes

loop_
_geom_torsion_atom_site_label_1
_geom_torsion_atom_site_label_2
_geom_torsion_atom_site_label_3
_geom_torsion_atom_site_label_4
_geom_torsion
_geom_torsion_site_symmetry_1
_geom_torsion_site_symmetry_2
_geom_torsion_site_symmetry_3
_geom_torsion_site_symmetry_4
_geom_torsion_publ_flag
C8AA O1 C2 C3 19.1(18) . . . . ?
C8AB O1 C2 C3 -26.6(15) . . . . ?
O1 C2 C3 N4 -3.6(10) . . . . ?
O1 C2 C3 C9 -125.0(8) . . . . ?
C9 C3 N4 C5 -74.7(9) . . . . ?
C2 C3 N4 C5 165.4(7) . . . . ?
C9 C3 N4 C8AA 106.6(18) . . . . ?
C2 C3 N4 C8AA -13.3(18) . . . . ?
C9 C3 N4 C8AB 149.6(11) . . . . ?
C2 C3 N4 C8AB 29.7(12) . . . . ?
C8AA N4 C5 O2 -167.1(19) . . . . ?
C3 N4 C5 O2 14.4(11) . . . . ?
C8AB N4 C5 O2 146.3(12) . . . . ?
C8AA N4 C5 C6 12(2) . . . . ?
C3 N4 C5 C6 -166.9(7) . . . . ?
C8AB N4 C5 C6 -35.0(13) . . . . ?
O2 C5 C6 C7 -177.6(7) . . . . ?
N4 C5 C6 C7 3.7(11) . . . . ?
O2 C5 C6 S1 3.1(10) . . . . ?
N4 C5 C6 S1 -175.5(6) . . . . ?
C15 S1 C6 C7 128.8(6) . . . . ?
C16 S1 C6 C7 -124.0(6) . . . . ?
C15 S1 C6 C5 -51.9(7) . . . . ?
C16 S1 C6 C5 55.3(7) . . . . ?
C5 C6 C7 O3 -175.4(8) . . . . ?
S1 C6 C7 O3 3.9(11) . . . . ?
C5 C6 C7 C8 4.3(12) . . . . ?
S1 C6 C7 C8 -176.4(7) . . . . ?
O3 C7 C8 C8AB -157.3(15) . . . . ?
C6 C7 C8 C8AB 23.0(18) . . . . ?
O3 C7 C8 C8AA 152.0(18) . . . . ?
C6 C7 C8 C8AA -28(2) . . . . ?
C7 C8 C8AA O1 155.3(12) . . . . ?
C7 C8 C8AA N4 41(3) . . . . ?
C2 O1 C8AA C8 -147.1(15) . . . . ?
C2 O1 C8AA N4 -26(2) . . . . ?
C5 N4 C8AA C8 -35(3) . . . . ?
C3 N4 C8AA C8 144.1(16) . . . . ?
C5 N4 C8AA O1 -154.4(10) . . . . ?
C3 N4 C8AA O1 24(2) . . . . ?
C7 C8 C8AB O1 -155.2(10) . . . . ?
C7 C8 C8AB N4 -51(2) . . . . ?
C2 O1 C8AB C8 153.9(13) . . . . ?
C2 O1 C8AB N4 42.0(15) . . . . ?
C5 N4 C8AB C8 59.7(19) . . . . ?
C3 N4 C8AB C8 -160.5(12) . . . . ?
C5 N4 C8AB O1 175.8(9) . . . . ?
C3 N4 C8AB O1 -44.4(15) . . . . ?
N4 C3 C9 C14 -40.7(9) . . . . ?
C2 C3 C9 C14 71.0(8) . . . . ?
N4 C3 C9 C10 143.0(6) . . . . ?
C2 C3 C9 C10 -105.4(7) . . . . ?
C14 C9 C10 C11 0.2(11) . . . . ?
C3 C9 C10 C11 176.8(7) . . . . ?
C9 C10 C11 C12 -0.5(13) . . . . ?
C10 C11 C12 C13 0.6(14) . . . . ?
C11 C12 C13 C14 -0.5(14) . . . . ?
C10 C9 C14 C13 -0.1(10) . . . . ?
C3 C9 C14 C13 -176.5(6) . . . . ?
C12 C13 C14 C9 0.2(12) . . . . ?
C28A O21 C22 C23 -8.0(12) . . . . ?
O21 C22 C23 N24 -6.9(9) . . . . ?
O21 C22 C23 C29 -127.6(8) . . . . ?
C29 C23 N24 C25 -69.4(9) . . . . ?
C22 C23 N24 C25 171.8(7) . . . . ?
C29 C23 N24 C28A 137.3(9) . . . . ?
C22 C23 N24 C28A 18.5(10) . . . . ?
C28A N24 C25 O22 161.3(9) . . . . ?
C23 N24 C25 O22 10.8(10) . . . . ?
C28A N24 C25 C26 -21.5(11) . . . . ?
C23 N24 C25 C26 -172.0(6) . . . . ?
O22 C25 C26 C27 178.1(7) . . . . ?
N24 C25 C26 C27 1.1(10) . . . . ?
O22 C25 C26 S21 -0.1(10) . . . . ?
N24 C25 C26 S21 -177.1(5) . . . . ?
C36 S21 C26 C27 129.7(6) . . . . ?
C35 S21 C26 C27 -123.4(6) . . . . ?
C36 S21 C26 C25 -51.9(7) . . . . ?
C35 S21 C26 C25 55.0(7) . . . . ?
C25 C26 C27 O23 -174.1(8) . . . . ?
S21 C26 C27 O23 4.1(11) . . . . ?
C25 C26 C27 C28 3.7(11) . . . . ?
S21 C26 C27 C28 -178.1(6) . . . . ?
O23 C27 C28 C28A -169.1(11) . . . . ?
C26 C27 C28 C28A 12.9(14) . . . . ?
C27 C28 C28A O21 -167.4(9) . . . . ?
C27 C28 C28A N24 -32.6(17) . . . . ?
C22 O21 C28A C28 158.7(12) . . . . ?
C22 O21 C28A N24 19.6(13) . . . . ?
C25 N24 C28A C28 38.8(16) . . . . ?
C23 N24 C28A C28 -166.6(11) . . . . ?
C25 N24 C28A O21 -179.0(8) . . . . ?
C23 N24 C28A O21 -24.4(12) . . . . ?
N24 C23 C29 C34 -38.8(9) . . . . ?
C22 C23 C29 C34 73.5(8) . . . . ?
N24 C23 C29 C30 145.4(7) . . . . ?
C22 C23 C29 C30 -102.3(8) . . . . ?
C34 C29 C30 C31 -2.0(11) . . . . ?
C23 C29 C30 C31 173.9(7) . . . . ?
C29 C30 C31 C32 0.2(15) . . . . ?
C30 C31 C32 C33 1.2(17) . . . . ?
C31 C32 C33 C34 -0.8(16) . . . . ?
C30 C29 C34 C33 2.5(11) . . . . ?
C23 C29 C34 C33 -173.2(7) . . . . ?
C32 C33 C34 C29 -1.1(13) . . . . ?
